data_4025425
loop_
_publ_author_name
'Chenyi Yi'
'Carmen Blum'
'Mario Lehmann'
'Stephan Keller'
'Shi-Xia Liu'
'Gabriela Frei'
'Antonia Neels'
'J\"urg Hauser'
'Stefan Sch\"urch'
'Silvio Decurtins'

_publ_section_title
;
 Versatile Strategy To Access Fully Functionalized Benzodifurans:
 Redox-Active Chromophores for the Construction of Extended \p-Conjugated
 Materials
;
_journal_name_full 'Journal of Organic Chemistry'
_journal_page_first 3350
_journal_page_last 3357
_journal_paper_doi 10.1021/jo100323s
_journal_volume 75
_journal_year 2010
_chemical_formula_sum 'C50 H64 N6 O2'
_chemical_formula_weight 781.07
_chemical_name_systematic
; 
 ? 
;
_space_group_IT_number 14
_symmetry_cell_setting monoclinic
_symmetry_space_group_name_Hall '-P 2ybc'
_symmetry_space_group_name_H-M 'P 1 21/c 1'
_atom_sites_solution_hydrogens geom
_atom_sites_solution_primary direct
_atom_sites_solution_secondary difmap
_audit_creation_method SHELXL-97
_cell_angle_alpha 90.00
_cell_angle_beta 91.269(9)
_cell_angle_gamma 90.00
_cell_formula_units_Z 4
_cell_length_a 15.8793(18)
_cell_length_b 8.5230(7)
_cell_length_c 33.307(4)
_cell_measurement_reflns_used 2712
_cell_measurement_temperature 173(2)
_cell_measurement_theta_max 19.55
_cell_measurement_theta_min 1.22
_cell_volume 4506.6(8)
_computing_cell_refinement 'STOE X-AREA'
_computing_data_collection 'STOE X-AREA'
_computing_data_reduction 'STOE X-RED'
_computing_structure_refinement 'SHELXL-97 (Sheldrick, 1997)'
_computing_structure_solution 'SHELXS-97 (Sheldrick, 1990)'
_diffrn_ambient_temperature 173(2)
_diffrn_detector_area_resol_mean 6.67
_diffrn_measured_fraction_theta_full 0.997
_diffrn_measured_fraction_theta_max 0.997
_diffrn_measurement_device_type 'STOE IPDS 2'
_diffrn_measurement_method 'rotation method'
_diffrn_radiation_monochromator graphite
_diffrn_radiation_source 'fine-focus sealed tube'
_diffrn_radiation_type MoK\a
_diffrn_radiation_wavelength 0.71073
_diffrn_reflns_av_R_equivalents 0.2431
_diffrn_reflns_av_sigmaI/netI 0.3900
_diffrn_reflns_limit_h_max 18
_diffrn_reflns_limit_h_min -18
_diffrn_reflns_limit_k_max 9
_diffrn_reflns_limit_k_min -10
_diffrn_reflns_limit_l_max 39
_diffrn_reflns_limit_l_min -39
_diffrn_reflns_number 26354
_diffrn_reflns_theta_full 25.11
_diffrn_reflns_theta_max 25.11
_diffrn_reflns_theta_min 1.22
_exptl_absorpt_coefficient_mu 0.071
_exptl_absorpt_correction_type none
_exptl_crystal_colour orange
_exptl_crystal_density_diffrn 1.151
_exptl_crystal_density_method 'not measured'
_exptl_crystal_description needle
_exptl_crystal_F_000 1688
_exptl_crystal_size_max 0.50
_exptl_crystal_size_mid 0.05
_exptl_crystal_size_min 0.03
_refine_diff_density_max 0.343
_refine_diff_density_min -0.349
_refine_diff_density_rms 0.056
_refine_ls_extinction_method none
_refine_ls_goodness_of_fit_ref 0.710
_refine_ls_hydrogen_treatment constr
_refine_ls_matrix_type full
_refine_ls_number_parameters 255
_refine_ls_number_reflns 8006
_refine_ls_number_restraints 23
_refine_ls_restrained_S_all 0.711
_refine_ls_R_factor_all 0.3432
_refine_ls_R_factor_gt 0.0945
_refine_ls_shift/su_max 0.001
_refine_ls_shift/su_mean 0.000
_refine_ls_structure_factor_coef Fsqd
_refine_ls_weighting_details 'calc w=1/[\s^2^(Fo^2^)+(0.0958P)^2^] where P=(Fo^2^+2Fc^2^)/3'
_refine_ls_weighting_scheme calc
_refine_ls_wR_factor_gt 0.2121
_refine_ls_wR_factor_ref 0.3020
_reflns_number_gt 1334
_reflns_number_total 8006
_reflns_threshold_expression >2sigma(I)
_cod_data_source_file jo100323s_si_003.cif
_cod_data_source_block y463-2
_cod_database_code 4025425

loop_
_symmetry_equiv_pos_as_xyz
'x, y, z'
'-x, y+1/2, -z+1/2'
'-x, -y, -z'
'x, -y-1/2, z-1/2'

loop_
_atom_site_label
_atom_site_type_symbol
_atom_site_fract_x
_atom_site_fract_y
_atom_site_fract_z
_atom_site_U_iso_or_equiv
_atom_site_adp_type
_atom_site_occupancy
_atom_site_symmetry_multiplicity
_atom_site_calc_flag
_atom_site_refinement_flags
_atom_site_disorder_assembly
_atom_site_disorder_group
C1 C -0.0246(5) 0.0354(10) 0.0972(2) 0.055(2) Uiso 1 1 d . . .
C2 C -0.0800(5) -0.0481(9) 0.0738(2) 0.049(2) Uiso 1 1 d . . .
C3 C -0.0475(4) -0.0379(8) 0.0333(2) 0.0424(19) Uiso 1 1 d . . .
C4 C 0.0223(4) 0.0566(9) 0.0351(2) 0.0421(19) Uiso 1 1 d . . .
C5 C 0.0733(4) 0.1021(8) 0.0038(2) 0.0413(19) Uiso 1 1 d . . .
C6 C 0.1501(5) 0.1958(9) 0.0085(2) 0.049(2) Uiso 1 1 d . . .
H6A H 0.1766 0.2206 -0.0160 0.058 Uiso 1 1 calc R . .
C7 C 0.1896(5) 0.2524(9) 0.0413(2) 0.055(2) Uiso 1 1 d . . .
H7A H 0.1608 0.2466 0.0660 0.066 Uiso 1 1 calc R . .
C8 C 0.2741(5) 0.3231(9) 0.0420(2) 0.058(2) Uiso 1 1 d . . .
C9 C 0.3232(5) 0.3411(9) 0.0088(2) 0.060(2) Uiso 1 1 d . . .
H9A H 0.3014 0.3147 -0.0171 0.072 Uiso 1 1 calc R . .
C10 C 0.4045(6) 0.3980(10) 0.0134(3) 0.072(3) Uiso 1 1 d . . .
H10A H 0.4373 0.4073 -0.0100 0.086 Uiso 1 1 calc R . .
C11 C 0.3909(6) 0.4334(12) 0.0802(3) 0.091(3) Uiso 1 1 d . . .
H11A H 0.4131 0.4701 0.1052 0.110 Uiso 1 1 calc R . .
C12 C 0.3079(6) 0.3740(10) 0.0786(3) 0.075(3) Uiso 1 1 d . . .
H12A H 0.2756 0.3689 0.1023 0.090 Uiso 1 1 calc R . .
C13 C -0.1525(6) -0.1306(10) 0.0863(2) 0.061(2) Uiso 1 1 d . . .
C14 C 0.0482(5) 0.1663(10) 0.1535(3) 0.069(3) Uiso 1 1 d . . .
H14A H 0.0299 0.2159 0.1788 0.083 Uiso 1 1 calc R . .
H14B H 0.0610 0.2509 0.1343 0.083 Uiso 1 1 calc R . .
C15 C 0.1270(5) 0.0707(10) 0.1619(2) 0.067(2) Uiso 1 1 d . B .
H15A H 0.1438 0.0164 0.1371 0.080 Uiso 1 1 calc R . .
H15B H 0.1153 -0.0100 0.1824 0.080 Uiso 1 1 calc R . .
C16 C 0.1984(8) 0.1758(16) 0.1768(4) 0.154(4) Uiso 1 1 d D . .
H16A H 0.2127 0.2508 0.1553 0.185 Uiso 0.50 1 calc PR A 1
H16B H 0.1793 0.2370 0.2001 0.185 Uiso 0.50 1 calc PR A 1
H16C H 0.1952 0.2756 0.1616 0.185 Uiso 0.50 1 d PR A 2
H16D H 0.1890 0.2007 0.2053 0.185 Uiso 0.50 1 d PR A 2
C17 C 0.2764(12) 0.083(3) 0.1888(9) 0.154(4) Uiso 0.50 1 d PD B 1
H17A H 0.2614 0.0148 0.2116 0.185 Uiso 0.50 1 calc PR B 1
H17B H 0.2902 0.0139 0.1661 0.185 Uiso 0.50 1 calc PR B 1
C17A C 0.2862(11) 0.112(3) 0.1733(9) 0.154(4) Uiso 0.50 1 d PD B 2
H17C H 0.3024 0.1121 0.1448 0.185 Uiso 0.50 1 calc PR B 2
H17D H 0.3262 0.1802 0.1884 0.185 Uiso 0.50 1 calc PR B 2
C18 C 0.3557(14) 0.170(3) 0.2009(8) 0.154(4) Uiso 0.50 1 d PD B 1
H18A H 0.3685 0.2477 0.1798 0.185 Uiso 0.50 1 calc PR B 1
H18B H 0.3457 0.2285 0.2260 0.185 Uiso 0.50 1 calc PR B 1
C18A C 0.2903(15) -0.050(3) 0.1894(8) 0.154(4) Uiso 0.50 1 d PD B 2
H18C H 0.2612 -0.1238 0.1709 0.185 Uiso 0.50 1 calc PR B 2
H18D H 0.2637 -0.0552 0.2160 0.185 Uiso 0.50 1 calc PR B 2
C19 C 0.4310(16) 0.066(3) 0.2073(8) 0.154(4) Uiso 0.50 1 d PD B 1
H19A H 0.4755 0.1235 0.2217 0.231 Uiso 0.50 1 calc PR B 1
H19B H 0.4517 0.0313 0.1812 0.231 Uiso 0.50 1 calc PR B 1
H19C H 0.4149 -0.0264 0.2230 0.231 Uiso 0.50 1 calc PR B 1
C19A C 0.3842(15) -0.088(3) 0.1931(8) 0.154(4) Uiso 0.50 1 d PD B 2
H19D H 0.3920 -0.2021 0.1912 0.231 Uiso 0.50 1 calc PR B 2
H19E H 0.4065 -0.0510 0.2191 0.231 Uiso 0.50 1 calc PR B 2
H19F H 0.4142 -0.0366 0.1714 0.231 Uiso 0.50 1 calc PR B 2
C20 C -0.0744(5) -0.0110(9) 0.1661(2) 0.056(2) Uiso 1 1 d . . .
H20A H -0.0406 -0.0329 0.1908 0.068 Uiso 1 1 calc R . .
H20B H -0.0928 -0.1130 0.1547 0.068 Uiso 1 1 calc R . .
C21 C -0.1506(5) 0.0816(11) 0.1770(3) 0.073(3) Uiso 1 1 d . D .
H21A H -0.1841 0.1045 0.1523 0.088 Uiso 1 1 calc R . .
H21B H -0.1323 0.1831 0.1888 0.088 Uiso 1 1 calc R . .
C22 C -0.2070(7) -0.0034(15) 0.2071(3) 0.128(3) Uiso 1 1 d D . .
H22A H -0.2402 -0.0860 0.1931 0.153 Uiso 0.50 1 calc PR C 1
H22B H -0.1717 -0.0539 0.2283 0.153 Uiso 0.50 1 calc PR C 1
H22C H -0.2187 -0.1097 0.1964 0.153 Uiso 0.50 1 d PR C 2
H22D H -0.1739 -0.0168 0.2324 0.153 Uiso 0.50 1 d PR C 2
C23 C -0.2659(13) 0.115(3) 0.2258(7) 0.128(3) Uiso 0.50 1 d PD D 1
H23A H -0.2293 0.2084 0.2294 0.153 Uiso 0.50 1 calc PR D 1
H23B H -0.3046 0.1421 0.2031 0.153 Uiso 0.50 1 calc PR D 1
C23A C -0.2898(11) 0.069(3) 0.2175(7) 0.128(3) Uiso 0.50 1 d PD D 2
H23C H -0.2795 0.1793 0.2258 0.153 Uiso 0.50 1 calc PR D 2
H23D H -0.3261 0.0720 0.1929 0.153 Uiso 0.50 1 calc PR D 2
C24 C -0.3221(13) 0.125(3) 0.2613(5) 0.128(3) Uiso 0.50 1 d PD D 1
H24A H -0.3574 0.0296 0.2629 0.153 Uiso 0.50 1 calc PR D 1
H24B H -0.3598 0.2172 0.2586 0.153 Uiso 0.50 1 calc PR D 1
C24A C -0.3367(15) -0.012(3) 0.2500(6) 0.128(3) Uiso 0.50 1 d PD D 2
H24C H -0.3399 -0.1255 0.2440 0.153 Uiso 0.50 1 calc PR D 2
H24D H -0.3949 0.0294 0.2506 0.153 Uiso 0.50 1 calc PR D 2
C25 C -0.2667(15) 0.140(3) 0.2989(6) 0.128(3) Uiso 0.50 1 d PD D 1
H25A H -0.3022 0.1497 0.3224 0.191 Uiso 0.50 1 calc PR D 1
H25B H -0.2312 0.2338 0.2968 0.191 Uiso 0.50 1 calc PR D 1
H25C H -0.2309 0.0470 0.3017 0.191 Uiso 0.50 1 calc PR D 1
C25A C -0.2940(15) 0.012(3) 0.2907(6) 0.128(3) Uiso 0.50 1 d PD D 2
H25D H -0.3275 -0.0381 0.3114 0.191 Uiso 0.50 1 calc PR D 2
H25E H -0.2892 0.1246 0.2963 0.191 Uiso 0.50 1 calc PR D 2
H25F H -0.2377 -0.0350 0.2906 0.191 Uiso 0.50 1 calc PR D 2
C26 C 0.8271(6) 0.2917(10) 0.0147(3) 0.065(2) Uiso 1 1 d . . .
C27 C 0.8636(6) 0.3156(10) -0.0228(3) 0.066(2) Uiso 1 1 d . . .
C28 C 0.9342(5) 0.4092(10) -0.0178(2) 0.057(2) Uiso 1 1 d . . .
C29 C 0.9421(5) 0.4417(10) 0.0243(2) 0.064(2) Uiso 1 1 d . . .
C30 C 1.0032(5) 0.5294(10) 0.0426(2) 0.060(2) Uiso 1 1 d . . .
C31 C 1.0101(5) 0.5613(10) 0.0870(2) 0.064(2) Uiso 1 1 d . . .
H31A H 1.0595 0.6132 0.0966 0.077 Uiso 1 1 calc R . .
C32 C 0.9521(6) 0.5227(10) 0.1145(3) 0.072(3) Uiso 1 1 d . . .
H32A H 0.9028 0.4685 0.1056 0.087 Uiso 1 1 calc R . .
C33 C 0.9620(6) 0.5616(11) 0.1584(3) 0.078(3) Uiso 1 1 d . . .
C34 C 0.8920(7) 0.5390(11) 0.1810(3) 0.087(3) Uiso 1 1 d . . .
H34A H 0.8399 0.5039 0.1697 0.104 Uiso 1 1 calc R . .
C35 C 0.9029(7) 0.5724(13) 0.2232(3) 0.108(4) Uiso 1 1 d . . .
H35A H 0.8574 0.5520 0.2405 0.129 Uiso 1 1 calc R . .
C36 C 1.0392(7) 0.6516(12) 0.2168(3) 0.099(3) Uiso 1 1 d . . .
H36A H 1.0895 0.6914 0.2290 0.119 Uiso 1 1 calc R . .
C37 C 1.0378(6) 0.6169(11) 0.1743(3) 0.088(3) Uiso 1 1 d . . .
H37A H 1.0860 0.6310 0.1583 0.105 Uiso 1 1 calc R . .
C38 C 0.8277(6) 0.2600(12) -0.0603(3) 0.091(3) Uiso 1 1 d . . .
C39 C 0.7384(6) 0.2326(11) 0.0715(3) 0.077(3) Uiso 1 1 d . . .
H39A H 0.7905 0.2325 0.0884 0.093 Uiso 1 1 calc R . .
H39B H 0.7047 0.1401 0.0792 0.093 Uiso 1 1 calc R . .
C40 C 0.6889(6) 0.3791(11) 0.0806(2) 0.077(3) Uiso 1 1 d . . .
H40A H 0.7229 0.4727 0.0741 0.092 Uiso 1 1 calc R . .
H40B H 0.6370 0.3814 0.0636 0.092 Uiso 1 1 calc R . .
C41 C 0.6658(6) 0.3844(12) 0.1239(3) 0.088(3) Uiso 1 1 d . . .
H41A H 0.6304 0.2922 0.1300 0.106 Uiso 1 1 calc R . .
H41B H 0.7179 0.3767 0.1407 0.106 Uiso 1 1 calc R . .
C42 C 0.6199(8) 0.5288(16) 0.1351(3) 0.135(3) Uiso 1 1 d D F .
H42A H 0.5696 0.5398 0.1172 0.162 Uiso 1 1 calc R . .
H42B H 0.6566 0.6207 0.1305 0.162 Uiso 1 1 calc R . .
C43 C 0.5921(9) 0.5302(17) 0.1784(3) 0.135(3) Uiso 1 1 d D . .
H43A H 0.6428 0.5191 0.1960 0.162 Uiso 0.40 1 calc PR E 1
H43B H 0.5670 0.6340 0.1840 0.162 Uiso 0.40 1 calc PR E 1
H43C H 0.5527 0.4418 0.1823 0.162 Uiso 0.30 1 d PR E 2
H43D H 0.6420 0.5117 0.1961 0.162 Uiso 0.30 1 d PR E 2
H43E H 0.5489 0.6133 0.1807 0.162 Uiso 0.30 1 d PR E 3
H43F H 0.5635 0.4290 0.1834 0.162 Uiso 0.30 1 d PR E 3
C44 C 0.5295(16) 0.405(3) 0.1899(8) 0.135(3) Uiso 0.40 1 d PD F 1
H44A H 0.5167 0.4159 0.2184 0.203 Uiso 0.40 1 calc PR F 1
H44B H 0.5537 0.3013 0.1851 0.203 Uiso 0.40 1 calc PR F 1
H44C H 0.4777 0.4175 0.1737 0.203 Uiso 0.40 1 calc PR F 1
C44A C 0.550(2) 0.679(3) 0.1915(11) 0.135(3) Uiso 0.30 1 d PD F 2
H44D H 0.5345 0.6695 0.2197 0.203 Uiso 0.30 1 calc PR F 2
H44E H 0.4990 0.6965 0.1749 0.203 Uiso 0.30 1 calc PR F 2
H44F H 0.5886 0.7673 0.1884 0.203 Uiso 0.30 1 calc PR F 2
C44B C 0.655(2) 0.553(5) 0.2114(9) 0.135(3) Uiso 0.30 1 d PD F 3
H44G H 0.6265 0.5500 0.2372 0.203 Uiso 0.30 1 calc PR F 3
H44H H 0.6825 0.6550 0.2082 0.203 Uiso 0.30 1 calc PR F 3
H44I H 0.6971 0.4694 0.2105 0.203 Uiso 0.30 1 calc PR F 3
C45 C 0.7101(7) 0.1100(13) 0.0027(3) 0.103(4) Uiso 1 1 d . . .
H45A H 0.7458 0.0644 -0.0183 0.124 Uiso 1 1 calc R . .
H45B H 0.6888 0.0227 0.0193 0.124 Uiso 1 1 calc R . .
C46 C 0.6378(7) 0.1918(14) -0.0167(3) 0.119(4) Uiso 1 1 d . H .
H46A H 0.6572 0.2822 -0.0327 0.143 Uiso 1 1 calc R . .
H46B H 0.5982 0.2301 0.0037 0.143 Uiso 1 1 calc R . .
C47 C 0.5934(8) 0.0619(15) -0.0452(4) 0.138(3) Uiso 1 1 d D . .
H47A H 0.6377 0.0003 -0.0584 0.165 Uiso 0.50 1 calc PR G 1
H47B H 0.5611 -0.0111 -0.0283 0.165 Uiso 0.50 1 calc PR G 1
H47C H 0.6310 0.0392 -0.0678 0.165 Uiso 0.50 1 d PR G 2
H47D H 0.5871 -0.0363 -0.0297 0.165 Uiso 0.50 1 d PR G 2
C48 C 0.5354(14) 0.128(3) -0.0768(7) 0.138(3) Uiso 0.50 1 d PD H 1
H48A H 0.5682 0.1973 -0.0945 0.165 Uiso 0.50 1 calc PR H 1
H48B H 0.4926 0.1936 -0.0637 0.165 Uiso 0.50 1 calc PR H 1
C48A C 0.5090(11) 0.108(3) -0.0620(7) 0.138(3) Uiso 0.50 1 d PD H 2
H48C H 0.5125 0.2017 -0.0794 0.165 Uiso 0.50 1 calc PR H 2
H48D H 0.4682 0.1275 -0.0405 0.165 Uiso 0.50 1 calc PR H 2
C49 C 0.4908(16) 0.005(3) -0.1025(8) 0.138(3) Uiso 0.50 1 d PD H 1
H49A H 0.5345 -0.0543 -0.1168 0.165 Uiso 0.50 1 calc PR H 1
H49B H 0.4633 -0.0692 -0.0841 0.165 Uiso 0.50 1 calc PR H 1
C49A C 0.4869(16) -0.037(3) -0.0858(8) 0.138(3) Uiso 0.50 1 d PD H 2
H49C H 0.5314 -0.0723 -0.1041 0.165 Uiso 0.50 1 calc PR H 2
H49D H 0.4657 -0.1252 -0.0694 0.165 Uiso 0.50 1 calc PR H 2
C50 C 0.4258(15) 0.057(3) -0.1330(7) 0.138(3) Uiso 0.50 1 d PD H 1
H50A H 0.4043 -0.0342 -0.1478 0.206 Uiso 0.50 1 calc PR H 1
H50B H 0.4514 0.1309 -0.1518 0.206 Uiso 0.50 1 calc PR H 1
H50C H 0.3793 0.1092 -0.1194 0.206 Uiso 0.50 1 calc PR H 1
C50A C 0.4199(15) 0.059(3) -0.1053(7) 0.138(3) Uiso 0.50 1 d PD H 2
H50D H 0.3875 -0.0053 -0.1243 0.206 Uiso 0.50 1 calc PR H 2
H50E H 0.4457 0.1471 -0.1195 0.206 Uiso 0.50 1 calc PR H 2
H50F H 0.3825 0.1004 -0.0848 0.206 Uiso 0.50 1 calc PR H 2
N1 N -0.2129(5) -0.1951(9) 0.0940(2) 0.077(2) Uiso 1 1 d . . .
N2 N -0.0204(4) 0.0686(8) 0.13699(19) 0.0587(19) Uiso 1 1 d . . .
N3 N 0.4399(5) 0.4403(9) 0.0481(2) 0.077(2) Uiso 1 1 d . . .
N4 N 0.8007(6) 0.2161(11) -0.0907(3) 0.106(3) Uiso 1 1 d . . .
N5 N 0.7621(5) 0.2156(9) 0.0285(2) 0.078(2) Uiso 1 1 d . . .
N6 N 0.9728(6) 0.6297(10) 0.2389(2) 0.093(3) Uiso 1 1 d . . .
O1 O 0.0363(3) 0.1055(6) 0.07548(14) 0.0519(14) Uiso 1 1 d . . .
O2 O 0.8745(4) 0.3712(7) 0.04312(16) 0.0695(17) Uiso 1 1 d . . .

loop_
_atom_type_symbol
_atom_type_description
_atom_type_scat_dispersion_real
_atom_type_scat_dispersion_imag
_atom_type_scat_source
C C 0.0033 0.0016 'International Tables Vol C Tables 4.2.6.8 and 6.1.1.4'
H H 0.0000 0.0000 'International Tables Vol C Tables 4.2.6.8 and 6.1.1.4'
N N 0.0061 0.0033 'International Tables Vol C Tables 4.2.6.8 and 6.1.1.4'
O O 0.0106 0.0060 'International Tables Vol C Tables 4.2.6.8 and 6.1.1.4'

loop_
_geom_angle_atom_site_label_1
_geom_angle_atom_site_label_2
_geom_angle_atom_site_label_3
_geom_angle
_geom_angle_site_symmetry_1
_geom_angle_site_symmetry_3
_geom_angle_publ_flag
N2 C1 O1 114.2(7) . . ?
N2 C1 C2 133.3(8) . . ?
O1 C1 C2 112.5(7) . . ?
C1 C2 C13 127.4(7) . . ?
C1 C2 C3 105.2(7) . . ?
C13 C2 C3 127.4(7) . . ?
C4 C3 C5 119.2(6) . 3 ?
C4 C3 C2 107.3(6) . . ?
C5 C3 C2 133.5(7) 3 . ?
C3 C4 C5 128.0(6) . . ?
C3 C4 O1 108.9(6) . . ?
C5 C4 O1 123.1(6) . . ?
C4 C5 C3 112.8(6) . 3 ?
C4 C5 C6 124.8(7) . . ?
C3 C5 C6 122.3(7) 3 . ?
C7 C6 C5 131.2(7) . . ?
C7 C6 H6A 114.4 . . ?
C5 C6 H6A 114.4 . . ?
C6 C7 C8 124.9(8) . . ?
C6 C7 H7A 117.5 . . ?
C8 C7 H7A 117.5 . . ?
C9 C8 C12 117.1(8) . . ?
C9 C8 C7 124.4(7) . . ?
C12 C8 C7 118.5(8) . . ?
C8 C9 C10 119.5(8) . . ?
C8 C9 H9A 120.2 . . ?
C10 C9 H9A 120.2 . . ?
N3 C10 C9 124.7(9) . . ?
N3 C10 H10A 117.6 . . ?
C9 C10 H10A 117.6 . . ?
N3 C11 C12 122.9(10) . . ?
N3 C11 H11A 118.5 . . ?
C12 C11 H11A 118.5 . . ?
C8 C12 C11 119.2(9) . . ?
C8 C12 H12A 120.4 . . ?
C11 C12 H12A 120.4 . . ?
N1 C13 C2 175.6(9) . . ?
N2 C14 C15 111.5(7) . . ?
N2 C14 H14A 109.3 . . ?
C15 C14 H14A 109.3 . . ?
N2 C14 H14B 109.3 . . ?
C15 C14 H14B 109.3 . . ?
H14A C14 H14B 108.0 . . ?
C14 C15 C16 110.5(8) . . ?
C14 C15 H15A 109.5 . . ?
C16 C15 H15A 109.5 . . ?
C14 C15 H15B 109.5 . . ?
C16 C15 H15B 109.5 . . ?
H15A C15 H15B 108.1 . . ?
C17A C16 C17 22.8(18) . . ?
C17A C16 C15 116.7(15) . . ?
C17 C16 C15 112.4(14) . . ?
C17A C16 H16A 87.0 . . ?
C17 C16 H16A 109.1 . . ?
C15 C16 H16A 109.1 . . ?
C17A C16 H16B 123.4 . . ?
C17 C16 H16B 109.1 . . ?
C15 C16 H16B 109.1 . . ?
H16A C16 H16B 107.9 . . ?
C17A C16 H16C 107.9 . . ?
C17 C16 H16C 127.9 . . ?
C15 C16 H16C 108.2 . . ?
H16A C16 H16C 24.0 . . ?
H16B C16 H16C 86.2 . . ?
C17A C16 H16D 108.2 . . ?
C17 C16 H16D 89.8 . . ?
C15 C16 H16D 108.2 . . ?
H16A C16 H16D 126.8 . . ?
H16B C16 H16D 22.4 . . ?
H16C C16 H16D 107.3 . . ?
C18 C17 C16 119.4(19) . . ?
C18 C17 H17A 107.5 . . ?
C16 C17 H17A 107.5 . . ?
C18 C17 H17B 107.5 . . ?
C16 C17 H17B 107.5 . . ?
H17A C17 H17B 107.0 . . ?
C18A C17A C16 110.0(18) . . ?
C18A C17A H17C 109.7 . . ?
C16 C17A H17C 109.7 . . ?
C18A C17A H17D 109.7 . . ?
C16 C17A H17D 109.7 . . ?
H17C C17A H17D 108.2 . . ?
C19 C18 C17 114(2) . . ?
C19 C18 H18A 108.8 . . ?
C17 C18 H18A 108.8 . . ?
C19 C18 H18B 108.8 . . ?
C17 C18 H18B 108.8 . . ?
H18A C18 H18B 107.7 . . ?
C17A C18A C19A 105.4(19) . . ?
C17A C18A H18C 110.7 . . ?
C19A C18A H18C 110.7 . . ?
C17A C18A H18D 110.7 . . ?
C19A C18A H18D 110.7 . . ?
H18C C18A H18D 108.8 . . ?
C18 C19 H19A 109.5 . . ?
C18 C19 H19B 109.5 . . ?
H19A C19 H19B 109.5 . . ?
C18 C19 H19C 109.5 . . ?
H19A C19 H19C 109.5 . . ?
H19B C19 H19C 109.5 . . ?
C18A C19A H19D 109.5 . . ?
C18A C19A H19E 109.5 . . ?
H19D C19A H19E 109.5 . . ?
C18A C19A H19F 109.5 . . ?
H19D C19A H19F 109.5 . . ?
H19E C19A H19F 109.5 . . ?
N2 C20 C21 113.7(7) . . ?
N2 C20 H20A 108.8 . . ?
C21 C20 H20A 108.8 . . ?
N2 C20 H20B 108.8 . . ?
C21 C20 H20B 108.8 . . ?
H20A C20 H20B 107.7 . . ?
C20 C21 C22 113.3(8) . . ?
C20 C21 H21A 108.9 . . ?
C22 C21 H21A 108.9 . . ?
C20 C21 H21B 108.9 . . ?
C22 C21 H21B 108.9 . . ?
H21A C21 H21B 107.7 . . ?
C23A C22 C23 23.2(15) . . ?
C23A C22 C21 118.7(13) . . ?
C23 C22 C21 109.0(12) . . ?
C23A C22 H22A 86.7 . . ?
C23 C22 H22A 109.9 . . ?
C21 C22 H22A 109.9 . . ?
C23A C22 H22B 120.0 . . ?
C23 C22 H22B 109.9 . . ?
C21 C22 H22B 109.9 . . ?
H22A C22 H22B 108.3 . . ?
C23A C22 H22C 107.7 . . ?
C23 C22 H22C 130.1 . . ?
C21 C22 H22C 107.7 . . ?
H22A C22 H22C 23.9 . . ?
H22B C22 H22C 87.6 . . ?
C23A C22 H22D 107.6 . . ?
C23 C22 H22D 92.7 . . ?
C21 C22 H22D 107.6 . . ?
H22A C22 H22D 125.9 . . ?
H22B C22 H22D 20.1 . . ?
H22C C22 H22D 107.0 . . ?
C24 C23 C22 138(2) . . ?
C24 C23 H23A 102.6 . . ?
C22 C23 H23A 102.6 . . ?
C24 C23 H23B 102.6 . . ?
C22 C23 H23B 102.6 . . ?
H23A C23 H23B 105.0 . . ?
C24A C23A C22 115.3(19) . . ?
C24A C23A H23C 108.4 . . ?
C22 C23A H23C 108.4 . . ?
C24A C23A H23D 108.4 . . ?
C22 C23A H23D 108.4 . . ?
H23C C23A H23D 107.5 . . ?
C23 C24 C25 108(2) . . ?
C23 C24 H24A 110.1 . . ?
C25 C24 H24A 110.1 . . ?
C23 C24 H24B 110.1 . . ?
C25 C24 H24B 110.1 . . ?
H24A C24 H24B 108.4 . . ?
C23A C24A C25A 111(2) . . ?
C23A C24A H24C 109.4 . . ?
C25A C24A H24C 109.4 . . ?
C23A C24A H24D 109.4 . . ?
C25A C24A H24D 109.4 . . ?
H24C C24A H24D 108.0 . . ?
C24 C25 H25A 109.5 . . ?
C24 C25 H25B 109.5 . . ?
H25A C25 H25B 109.5 . . ?
C24 C25 H25C 109.5 . . ?
H25A C25 H25C 109.5 . . ?
H25B C25 H25C 109.5 . . ?
C24A C25A H25D 109.5 . . ?
C24A C25A H25E 109.5 . . ?
H25D C25A H25E 109.5 . . ?
C24A C25A H25F 109.5 . . ?
H25D C25A H25F 109.5 . . ?
H25E C25A H25F 109.5 . . ?
N5 C26 O2 115.2(8) . . ?
N5 C26 C27 136.6(8) . . ?
O2 C26 C27 108.1(8) . . ?
C28 C27 C26 109.0(8) . . ?
C28 C27 C38 126.7(8) . . ?
C26 C27 C38 124.1(9) . . ?
C27 C28 C30 136.5(8) . 3_765 ?
C27 C28 C29 106.4(8) . . ?
C30 C28 C29 117.1(7) 3_765 . ?
C30 C29 O2 125.9(7) . . ?
C30 C29 C28 126.3(8) . . ?
O2 C29 C28 107.8(7) . . ?
C29 C30 C28 116.6(7) . 3_765 ?
C29 C30 C31 125.2(8) . . ?
C28 C30 C31 118.2(7) 3_765 . ?
C32 C31 C30 125.8(8) . . ?
C32 C31 H31A 117.1 . . ?
C30 C31 H31A 117.1 . . ?
C31 C32 C33 123.1(9) . . ?
C31 C32 H32A 118.5 . . ?
C33 C32 H32A 118.5 . . ?
C34 C33 C37 122.9(9) . . ?
C34 C33 C32 115.9(9) . . ?
C37 C33 C32 121.2(9) . . ?
C33 C34 C35 115.3(10) . . ?
C33 C34 H34A 122.3 . . ?
C35 C34 H34A 122.3 . . ?
N6 C35 C34 123.1(11) . . ?
N6 C35 H35A 118.4 . . ?
C34 C35 H35A 118.4 . . ?
N6 C36 C37 121.7(10) . . ?
N6 C36 H36A 119.1 . . ?
C37 C36 H36A 119.1 . . ?
C33 C37 C36 116.0(10) . . ?
C33 C37 H37A 122.0 . . ?
C36 C37 H37A 122.0 . . ?
N4 C38 C27 178.5(12) . . ?
N5 C39 C40 114.5(7) . . ?
N5 C39 H39A 108.6 . . ?
C40 C39 H39A 108.6 . . ?
N5 C39 H39B 108.6 . . ?
C40 C39 H39B 108.6 . . ?
H39A C39 H39B 107.6 . . ?
C41 C40 C39 110.9(8) . . ?
C41 C40 H40A 109.5 . . ?
C39 C40 H40A 109.5 . . ?
C41 C40 H40B 109.5 . . ?
C39 C40 H40B 109.5 . . ?
H40A C40 H40B 108.0 . . ?
C42 C41 C40 113.5(9) . . ?
C42 C41 H41A 108.9 . . ?
C40 C41 H41A 108.9 . . ?
C42 C41 H41B 108.9 . . ?
C40 C41 H41B 108.9 . . ?
H41A C41 H41B 107.7 . . ?
C41 C42 C43 113.5(10) . . ?
C41 C42 H42A 108.9 . . ?
C43 C42 H42A 108.9 . . ?
C41 C42 H42B 108.9 . . ?
C43 C42 H42B 108.9 . . ?
H42A C42 H42B 107.7 . . ?
C44B C43 C44A 88(2) . . ?
C44B C43 C44 110(2) . . ?
C44A C43 C44 103(2) . . ?
C44B C43 C42 120(2) . . ?
C44A C43 C42 115.1(19) . . ?
C44 C43 C42 116.3(16) . . ?
C44B C43 H43A 17.7 . . ?
C44A C43 H43A 105.7 . . ?
C44 C43 H43A 108.2 . . ?
C42 C43 H43A 108.2 . . ?
C44B C43 H43B 90.5 . . ?
C44A C43 H43B 7.1 . . ?
C44 C43 H43B 108.2 . . ?
C42 C43 H43B 108.2 . . ?
H43A C43 H43B 107.4 . . ?
C44B C43 H43C 114.8 . . ?
C44A C43 H43C 108.4 . . ?
C44 C43 H43C 7.9 . . ?
C42 C43 H43C 108.5 . . ?
H43A C43 H43C 110.9 . . ?
H43B C43 H43C 113.4 . . ?
C44B C43 H43D 20.3 . . ?
C44A C43 H43D 108.5 . . ?
C44 C43 H43D 105.0 . . ?
C42 C43 H43D 108.5 . . ?
H43A C43 H43D 3.7 . . ?
H43B C43 H43D 110.5 . . ?
H43C C43 H43D 107.5 . . ?
C44B C43 H43E 107.6 . . ?
C44A C43 H43E 19.9 . . ?
C44 C43 H43E 91.4 . . ?
C42 C43 H43E 107.2 . . ?
H43A C43 H43E 125.2 . . ?
H43B C43 H43E 20.5 . . ?
H43C C43 H43E 95.4 . . ?
H43D C43 H43E 127.9 . . ?
C44B C43 H43F 107.1 . . ?
C44A C43 H43F 118.5 . . ?
C44 C43 H43F 15.8 . . ?
C42 C43 H43F 107.3 . . ?
H43A C43 H43F 100.8 . . ?
H43B C43 H43F 124.0 . . ?
H43C C43 H43F 11.9 . . ?
H43D C43 H43F 97.2 . . ?
H43E C43 H43F 106.9 . . ?
C43 C44 H43C 14.3 . . ?
C43 C44 H43F 25.7 . . ?
H43C C44 H43F 19.1 . . ?
C43 C44 H44A 109.5 . . ?
H43C C44 H44A 123.5 . . ?
H43F C44 H44A 120.8 . . ?
C43 C44 H44B 109.5 . . ?
H43C C44 H44B 99.7 . . ?
H43F C44 H44B 83.7 . . ?
H44A C44 H44B 109.5 . . ?
C43 C44 H44C 109.5 . . ?
H43C C44 H44C 104.4 . . ?
H43F C44 H44C 119.9 . . ?
H44A C44 H44C 109.5 . . ?
H44B C44 H44C 109.5 . . ?
C43 C44A H43E 30.5 . . ?
C43 C44A H44D 109.5 . . ?
H43E C44A H44D 116.6 . . ?
C43 C44A H44E 109.5 . . ?
H43E C44A H44E 79.4 . . ?
H44D C44A H44E 109.5 . . ?
C43 C44A H44F 109.5 . . ?
H43E C44A H44F 126.6 . . ?
H44D C44A H44F 109.5 . . ?
H44E C44A H44F 109.5 . . ?
C43 C44B H43D 31.9 . . ?
C43 C44B H44G 109.5 . . ?
H43D C44B H44G 122.2 . . ?
C43 C44B H44H 109.5 . . ?
H43D C44B H44H 122.1 . . ?
H44G C44B H44H 109.5 . . ?
C43 C44B H44I 109.5 . . ?
H43D C44B H44I 77.6 . . ?
H44G C44B H44I 109.5 . . ?
H44H C44B H44I 109.5 . . ?
C46 C45 N5 112.6(9) . . ?
C46 C45 H45A 109.1 . . ?
N5 C45 H45A 109.1 . . ?
C46 C45 H45B 109.1 . . ?
N5 C45 H45B 109.1 . . ?
H45A C45 H45B 107.8 . . ?
C45 C46 C47 105.0(9) . . ?
C45 C46 H46A 110.7 . . ?
C47 C46 H46A 110.7 . . ?
C45 C46 H46B 110.7 . . ?
C47 C46 H46B 110.7 . . ?
H46A C46 H46B 108.8 . . ?
C48 C47 C48A 26.2(16) . . ?
C48 C47 C46 114.2(14) . . ?
C48A C47 C46 114.7(14) . . ?
C48 C47 H47A 108.7 . . ?
C48A C47 H47A 127.9 . . ?
C46 C47 H47A 108.7 . . ?
C48 C47 H47B 108.7 . . ?
C48A C47 H47B 84.7 . . ?
C46 C47 H47B 108.7 . . ?
H47A C47 H47B 107.6 . . ?
C48 C47 H47C 84.9 . . ?
C48A C47 H47C 108.6 . . ?
C46 C47 H47C 108.6 . . ?
H47A C47 H47C 27.2 . . ?
H47B C47 H47C 129.7 . . ?
C48 C47 H47D 128.3 . . ?
C48A C47 H47D 108.5 . . ?
C46 C47 H47D 108.7 . . ?
H47A C47 H47D 82.3 . . ?
H47B C47 H47D 27.3 . . ?
H47C C47 H47D 107.6 . . ?
C47 C48 C49 114.1(17) . . ?
C47 C48 H48A 108.7 . . ?
C49 C48 H48A 108.7 . . ?
C47 C48 H48B 108.7 . . ?
C49 C48 H48B 108.7 . . ?
H48A C48 H48B 107.6 . . ?
C47 C48A C49A 100.2(17) . . ?
C47 C48A C50A 144.5(18) . . ?
C49A C48A C50A 46.5(8) . . ?
C47 C48A H48C 111.7 . . ?
C49A C48A H48C 111.7 . . ?
C50A C48A H48C 78.2 . . ?
C47 C48A H48D 111.7 . . ?
C49A C48A H48D 111.7 . . ?
C50A C48A H48D 95.2 . . ?
H48C C48A H48D 109.5 . . ?
C50 C49 C48 118.9(19) . . ?
C50 C49 H49A 107.6 . . ?
C48 C49 H49A 107.6 . . ?
C50 C49 H49B 107.6 . . ?
C48 C49 H49B 107.6 . . ?
H49A C49 H49B 107.0 . . ?
C50A C49A C48A 86.0(15) . . ?
C50A C49A H49C 114.3 . . ?
C48A C49A H49C 114.3 . . ?
C50A C49A H49D 114.3 . . ?
C48A C49A H49D 114.3 . . ?
H49C C49A H49D 111.5 . . ?
C49 C50 H50A 109.5 . . ?
C49 C50 H50B 109.5 . . ?
H50A C50 H50B 109.5 . . ?
C49 C50 H50C 109.5 . . ?
H50A C50 H50C 109.5 . . ?
H50B C50 H50C 109.5 . . ?
C49A C50A C48A 47.5(8) . . ?
C49A C50A H50D 109.5 . . ?
C48A C50A H50D 156.9 . . ?
C49A C50A H50E 109.5 . . ?
C48A C50A H50E 84.2 . . ?
H50D C50A H50E 109.5 . . ?
C49A C50A H50F 109.5 . . ?
C48A C50A H50F 81.8 . . ?
H50D C50A H50F 109.5 . . ?
H50E C50A H50F 109.5 . . ?
C1 N2 C14 120.3(7) . . ?
C1 N2 C20 122.1(7) . . ?
C14 N2 C20 116.8(6) . . ?
C10 N3 C11 116.4(9) . . ?
C26 N5 C45 122.1(8) . . ?
C26 N5 C39 120.2(8) . . ?
C45 N5 C39 117.6(8) . . ?
C35 N6 C36 120.7(10) . . ?
C1 O1 C4 106.1(6) . . ?
C26 O2 C29 108.6(7) . . ?

loop_
_geom_bond_atom_site_label_1
_geom_bond_atom_site_label_2
_geom_bond_distance
_geom_bond_site_symmetry_2
_geom_bond_publ_flag
C1 N2 1.355(9) . ?
C1 O1 1.360(8) . ?
C1 C2 1.364(10) . ?
C2 C13 1.419(10) . ?
C2 C3 1.458(9) . ?
C3 C4 1.370(9) . ?
C3 C5 1.404(9) 3 ?
C4 C5 1.389(9) . ?
C4 O1 1.421(8) . ?
C5 C3 1.404(9) 3 ?
C5 C6 1.463(9) . ?
C6 C7 1.337(9) . ?
C6 H6A 0.9500 . ?
C7 C8 1.470(10) . ?
C7 H7A 0.9500 . ?
C8 C9 1.376(10) . ?
C8 C12 1.391(10) . ?
C9 C10 1.386(10) . ?
C9 H9A 0.9500 . ?
C10 N3 1.321(9) . ?
C10 H10A 0.9500 . ?
C11 N3 1.339(11) . ?
C11 C12 1.412(12) . ?
C11 H11A 0.9500 . ?
C12 H12A 0.9500 . ?
C13 N1 1.139(9) . ?
C14 N2 1.470(9) . ?
C14 C15 1.514(10) . ?
C14 H14A 0.9900 . ?
C14 H14B 0.9900 . ?
C15 C16 1.519(13) . ?
C15 H15A 0.9900 . ?
C15 H15B 0.9900 . ?
C16 C17A 1.502(10) . ?
C16 C17 1.515(10) . ?
C16 H16A 0.9900 . ?
C16 H16B 0.9900 . ?
C16 H16C 0.9900 . ?
C16 H16D 0.9900 . ?
C17 C18 1.506(10) . ?
C17 H17A 0.9900 . ?
C17 H17B 0.9900 . ?
C17A C18A 1.481(10) . ?
C17A H17C 0.9900 . ?
C17A H17D 0.9900 . ?
C18 C19 1.502(10) . ?
C18 H18A 0.9900 . ?
C18 H18B 0.9900 . ?
C18A C19A 1.528(10) . ?
C18A H18C 0.9900 . ?
C18A H18D 0.9900 . ?
C19 H19A 0.9800 . ?
C19 H19B 0.9800 . ?
C19 H19C 0.9800 . ?
C19A H19D 0.9800 . ?
C19A H19E 0.9800 . ?
C19A H19F 0.9800 . ?
C20 N2 1.473(9) . ?
C20 C21 1.497(10) . ?
C20 H20A 0.9900 . ?
C20 H20B 0.9900 . ?
C21 C22 1.539(13) . ?
C21 H21A 0.9900 . ?
C21 H21B 0.9900 . ?
C22 C23A 1.501(9) . ?
C22 C23 1.520(9) . ?
C22 H22A 0.9900 . ?
C22 H22B 0.9900 . ?
C22 H22C 0.9900 . ?
C22 H22D 0.9900 . ?
C23 C24 1.499(10) . ?
C23 H23A 0.9900 . ?
C23 H23B 0.9900 . ?
C23A C24A 1.497(10) . ?
C23A H23C 0.9900 . ?
C23A H23D 0.9900 . ?
C24 C25 1.521(10) . ?
C24 H24A 0.9900 . ?
C24 H24B 0.9900 . ?
C24A C25A 1.517(10) . ?
C24A H24C 0.9900 . ?
C24A H24D 0.9900 . ?
C25 H25A 0.9800 . ?
C25 H25B 0.9800 . ?
C25 H25C 0.9800 . ?
C25A H25D 0.9800 . ?
C25A H25E 0.9800 . ?
C25A H25F 0.9800 . ?
C26 N5 1.310(10) . ?
C26 O2 1.375(9) . ?
C26 C27 1.403(11) . ?
C27 C28 1.384(11) . ?
C27 C38 1.440(12) . ?
C28 C30 1.408(10) 3_765 ?
C28 C29 1.433(10) . ?
C29 C30 1.358(10) . ?
C29 O2 1.392(9) . ?
C30 C28 1.408(10) 3_765 ?
C30 C31 1.506(10) . ?
C31 C32 1.352(11) . ?
C31 H31A 0.9500 . ?
C32 C33 1.504(11) . ?
C32 H32A 0.9500 . ?
C33 C34 1.372(12) . ?
C33 C37 1.388(11) . ?
C34 C35 1.440(12) . ?
C34 H34A 0.9500 . ?
C35 N6 1.310(11) . ?
C35 H35A 0.9500 . ?
C36 N6 1.315(11) . ?
C36 C37 1.444(11) . ?
C36 H36A 0.9500 . ?
C37 H37A 0.9500 . ?
C38 N4 1.153(10) . ?
C39 N5 1.499(10) . ?
C39 C40 1.510(11) . ?
C39 H39A 0.9900 . ?
C39 H39B 0.9900 . ?
C40 C41 1.497(10) . ?
C40 H40A 0.9900 . ?
C40 H40B 0.9900 . ?
C41 C42 1.482(13) . ?
C41 H41A 0.9900 . ?
C41 H41B 0.9900 . ?
C42 C43 1.518(6) . ?
C42 H42A 0.9900 . ?
C42 H42B 0.9900 . ?
C43 C44B 1.480(10) . ?
C43 C44A 1.502(10) . ?
C43 C44 1.511(10) . ?
C43 H43A 0.9900 . ?
C43 H43B 0.9900 . ?
C43 H43C 0.9900 . ?
C43 H43D 0.9900 . ?
C43 H43E 0.9900 . ?
C43 H43F 0.9900 . ?
C44 H43C 0.5476 . ?
C44 H43F 0.6202 . ?
C44 H44A 0.9800 . ?
C44 H44B 0.9800 . ?
C44 H44C 0.9800 . ?
C44A H43E 0.6635 . ?
C44A H44D 0.9800 . ?
C44A H44E 0.9800 . ?
C44A H44F 0.9800 . ?
C44B H43D 0.6494 . ?
C44B H44G 0.9800 . ?
C44B H44H 0.9800 . ?
C44B H44I 0.9800 . ?
C45 C46 1.480(13) . ?
C45 N5 1.481(11) . ?
C45 H45A 0.9900 . ?
C45 H45B 0.9900 . ?
C46 C47 1.612(14) . ?
C46 H46A 0.9900 . ?
C46 H46B 0.9900 . ?
C47 C48 1.492(9) . ?
C47 C48A 1.493(10) . ?
C47 H47A 0.9900 . ?
C47 H47B 0.9900 . ?
C47 H47C 0.9900 . ?
C47 H47D 0.9900 . ?
C48 C49 1.517(10) . ?
C48 H48A 0.9900 . ?
C48 H48B 0.9900 . ?
C48A C49A 1.506(10) . ?
C48A H48C 0.9900 . ?
C48A H48D 0.9900 . ?
C49 C50 1.501(10) . ?
C49 H49A 0.9900 . ?
C49 H49B 0.9900 . ?
C49A C50A 1.483(10) . ?
C49A H49C 0.9900 . ?
C49A H49D 0.9900 . ?
C50 H50A 0.9800 . ?
C50 H50B 0.9800 . ?
C50 H50C 0.9800 . ?
C50A H50D 0.9800 . ?
C50A H50E 0.9800 . ?
C50A H50F 0.9800 . ?

loop_
_geom_torsion_atom_site_label_1
_geom_torsion_atom_site_label_2
_geom_torsion_atom_site_label_3
_geom_torsion_atom_site_label_4
_geom_torsion
_geom_torsion_site_symmetry_1
_geom_torsion_site_symmetry_2
_geom_torsion_site_symmetry_3
_geom_torsion_site_symmetry_4
_geom_torsion_publ_flag
N2 C1 C2 C13 -1.4(16) . . . . ?
O1 C1 C2 C13 -177.6(7) . . . . ?
N2 C1 C2 C3 -179.8(8) . . . . ?
O1 C1 C2 C3 3.9(9) . . . . ?
C1 C2 C3 C4 -2.8(9) . . . . ?
C13 C2 C3 C4 178.7(8) . . . . ?
C1 C2 C3 C5 177.4(8) . . . 3 ?
C13 C2 C3 C5 -1.1(14) . . . 3 ?
C5 C3 C4 C5 1.0(13) 3 . . . ?
C2 C3 C4 C5 -178.8(7) . . . . ?
C5 C3 C4 O1 -179.3(6) 3 . . . ?
C2 C3 C4 O1 0.8(8) . . . . ?
C3 C4 C5 C3 -0.9(12) . . . 3 ?
O1 C4 C5 C3 179.4(6) . . . 3 ?
C3 C4 C5 C6 -176.0(7) . . . . ?
O1 C4 C5 C6 4.4(11) . . . . ?
C4 C5 C6 C7 2.5(13) . . . . ?
C3 C5 C6 C7 -172.1(8) 3 . . . ?
C5 C6 C7 C8 169.4(8) . . . . ?
C6 C7 C8 C9 0.6(13) . . . . ?
C6 C7 C8 C12 -178.6(8) . . . . ?
C12 C8 C9 C10 4.2(12) . . . . ?
C7 C8 C9 C10 -175.0(8) . . . . ?
C8 C9 C10 N3 -1.2(14) . . . . ?
C9 C8 C12 C11 -3.0(13) . . . . ?
C7 C8 C12 C11 176.2(8) . . . . ?
N3 C11 C12 C8 -1.4(15) . . . . ?
C1 C2 C13 N1 151(12) . . . . ?
C3 C2 C13 N1 -31(13) . . . . ?
N2 C14 C15 C16 176.8(8) . . . . ?
C14 C15 C16 C17A -160.1(15) . . . . ?
C14 C15 C16 C17 175.2(16) . . . . ?
C17A C16 C17 C18 69(4) . . . . ?
C15 C16 C17 C18 175(2) . . . . ?
C17 C16 C17A C18A 36(4) . . . . ?
C15 C16 C17A C18A -48(3) . . . . ?
C16 C17 C18 C19 -173(2) . . . . ?
C16 C17A C18A C19A -168(2) . . . . ?
N2 C20 C21 C22 179.3(7) . . . . ?
C20 C21 C22 C23A -174.1(14) . . . . ?
C20 C21 C22 C23 162.8(13) . . . . ?
C23A C22 C23 C24 76(4) . . . . ?
C21 C22 C23 C24 -164(3) . . . . ?
C23 C22 C23A C24A -104(5) . . . . ?
C21 C22 C23A C24A -174.0(16) . . . . ?
C22 C23 C24 C25 73(4) . . . . ?
C22 C23A C24A C25A 71(3) . . . . ?
N5 C26 C27 C28 -179.4(10) . . . . ?
O2 C26 C27 C28 0.4(10) . . . . ?
N5 C26 C27 C38 5.0(18) . . . . ?
O2 C26 C27 C38 -175.2(8) . . . . ?
C26 C27 C28 C30 178.5(10) . . . 3_765 ?
C38 C27 C28 C30 -6.1(17) . . . 3_765 ?
C26 C27 C28 C29 1.0(10) . . . . ?
C38 C27 C28 C29 176.4(9) . . . . ?
C27 C28 C29 C30 179.7(8) . . . . ?
C30 C28 C29 C30 1.6(14) 3_765 . . . ?
C27 C28 C29 O2 -2.0(9) . . . . ?
C30 C28 C29 O2 179.9(7) 3_765 . . . ?
O2 C29 C30 C28 -179.6(8) . . . 3_765 ?
C28 C29 C30 C28 -1.6(14) . . . 3_765 ?
O2 C29 C30 C31 2.2(14) . . . . ?
C28 C29 C30 C31 -179.8(8) . . . . ?
C29 C30 C31 C32 -7.7(14) . . . . ?
C28 C30 C31 C32 174.1(9) 3_765 . . . ?
C30 C31 C32 C33 -178.5(8) . . . . ?
C31 C32 C33 C34 169.2(9) . . . . ?
C31 C32 C33 C37 -10.7(14) . . . . ?
C37 C33 C34 C35 -1.8(15) . . . . ?
C32 C33 C34 C35 178.3(9) . . . . ?
C33 C34 C35 N6 4.1(16) . . . . ?
C34 C33 C37 C36 -0.5(15) . . . . ?
C32 C33 C37 C36 179.3(8) . . . . ?
N6 C36 C37 C33 1.0(15) . . . . ?
C28 C27 C38 N4 21(45) . . . . ?
C26 C27 C38 N4 -164(44) . . . . ?
N5 C39 C40 C41 178.4(8) . . . . ?
C39 C40 C41 C42 177.8(9) . . . . ?
C40 C41 C42 C43 176.7(10) . . . . ?
C41 C42 C43 C44B 73(2) . . . . ?
C41 C42 C43 C44A 176(2) . . . . ?
C41 C42 C43 C44 -63(2) . . . . ?
N5 C45 C46 C47 176.3(9) . . . . ?
C45 C46 C47 C48 -162.5(15) . . . . ?
C45 C46 C47 C48A 168.7(15) . . . . ?
C48A C47 C48 C49 -80(4) . . . . ?
C46 C47 C48 C49 -177.5(18) . . . . ?
C48 C47 C48A C49A 86(4) . . . . ?
C46 C47 C48A C49A -179.3(16) . . . . ?
C48 C47 C48A C50A 67(4) . . . . ?
C46 C47 C48A C50A 163(3) . . . . ?
C47 C48 C49 C50 175(2) . . . . ?
C47 C48A C49A C50A -165.6(19) . . . . ?
C47 C48A C50A C49A 25(3) . . . . ?
O1 C1 N2 C14 -2.9(10) . . . . ?
C2 C1 N2 C14 -179.0(9) . . . . ?
O1 C1 N2 C20 -172.4(6) . . . . ?
C2 C1 N2 C20 11.4(14) . . . . ?
C15 C14 N2 C1 -83.2(9) . . . . ?
C15 C14 N2 C20 86.9(9) . . . . ?
C21 C20 N2 C1 -98.3(9) . . . . ?
C21 C20 N2 C14 91.8(8) . . . . ?
C9 C10 N3 C11 -3.2(14) . . . . ?
C12 C11 N3 C10 4.5(14) . . . . ?
O2 C26 N5 C45 -173.1(7) . . . . ?
C27 C26 N5 C45 6.7(17) . . . . ?
O2 C26 N5 C39 6.5(12) . . . . ?
C27 C26 N5 C39 -173.7(10) . . . . ?
C46 C45 N5 C26 -91.4(11) . . . . ?
C46 C45 N5 C39 89.0(11) . . . . ?
C40 C39 N5 C26 80.4(11) . . . . ?
C40 C39 N5 C45 -99.9(9) . . . . ?
C34 C35 N6 C36 -3.9(17) . . . . ?
C37 C36 N6 C35 1.2(17) . . . . ?
N2 C1 O1 C4 179.5(6) . . . . ?
C2 C1 O1 C4 -3.5(8) . . . . ?
C3 C4 O1 C1 1.5(8) . . . . ?
C5 C4 O1 C1 -178.8(7) . . . . ?
N5 C26 O2 C29 178.2(7) . . . . ?
C27 C26 O2 C29 -1.7(9) . . . . ?
C30 C29 O2 C26 -179.5(8) . . . . ?
C28 C29 O2 C26 2.2(9) . . . . ?
